data_7200601
loop_
_publ_author_name
'Zhao, Xia-Xia'
'Ma, Jian-Ping'
'Shen, Da-Zhong'
'Dong, Yu-Bin'
'Huang, Ru-Qi'

_publ_section_title
;
 Bird-like spiro-metallacyclic complexes based on a bent oxadiazole
 bridging ligand
;
_journal_issue 7
_journal_name_full CrystEngComm
_journal_page_first 1281
_journal_paper_doi 10.1039/b818753n
_journal_volume 11
_journal_year 2009
_chemical_formula_sum 'C40 H36 Cl2 Cu N16 O4'
_chemical_formula_weight 939.29
_chemical_name_systematic
;
?
;
_space_group_IT_number 2
_symmetry_cell_setting triclinic
_symmetry_space_group_name_Hall '-P 1'
_symmetry_space_group_name_H-M 'P -1'
_atom_sites_solution_hydrogens geom
_atom_sites_solution_primary direct
_atom_sites_solution_secondary difmap
_audit_creation_method SHELXL-97
_cell_angle_alpha 106.243(7)
_cell_angle_beta 101.104(7)
_cell_angle_gamma 106.755(7)
_cell_formula_units_Z 1
_cell_length_a 8.816(4)
_cell_length_b 11.435(5)
_cell_length_c 11.563(5)
_cell_measurement_reflns_used 620
_cell_measurement_temperature 298(2)
_cell_measurement_theta_max 19.568
_cell_measurement_theta_min 2.463
_cell_volume 1023.2(8)
_computing_cell_refinement 'Bruker SMART'
_computing_data_collection 'Bruker SMART'
_computing_data_reduction 'Bruker SAINT'
_computing_molecular_graphics 'Bruker SHELXTL'
_computing_publication_material 'Bruker SHELXTL'
_computing_structure_refinement 'SHELXL-97 (Sheldrick, 1997)'
_computing_structure_solution 'SHELXS-97 (Sheldrick, 1990)'
_diffrn_ambient_temperature 298(2)
_diffrn_measured_fraction_theta_full 0.981
_diffrn_measured_fraction_theta_max 0.981
_diffrn_measurement_device_type 'CCD area detector'
_diffrn_measurement_method 'phi and omega scans'
_diffrn_radiation_monochromator graphite
_diffrn_radiation_source 'fine-focus sealed tube'
_diffrn_radiation_type MoK\a
_diffrn_radiation_wavelength 0.71073
_diffrn_reflns_av_R_equivalents 0.0279
_diffrn_reflns_av_sigmaI/netI 0.0701
_diffrn_reflns_limit_h_max 10
_diffrn_reflns_limit_h_min -10
_diffrn_reflns_limit_k_max 13
_diffrn_reflns_limit_k_min -8
_diffrn_reflns_limit_l_max 12
_diffrn_reflns_limit_l_min -14
_diffrn_reflns_number 5407
_diffrn_reflns_theta_full 25.50
_diffrn_reflns_theta_max 25.50
_diffrn_reflns_theta_min 1.99
_exptl_absorpt_coefficient_mu 0.729
_exptl_absorpt_correction_T_max 0.9241
_exptl_absorpt_correction_T_min 0.8330
_exptl_absorpt_correction_type multi-scan
_exptl_absorpt_process_details sadabs
_exptl_crystal_colour blue
_exptl_crystal_density_diffrn 1.524
_exptl_crystal_density_method 'not measured'
_exptl_crystal_description block
_exptl_crystal_F_000 483
_exptl_crystal_size_max 0.26
_exptl_crystal_size_mid 0.17
_exptl_crystal_size_min 0.11
_refine_diff_density_max 0.349
_refine_diff_density_min -0.345
_refine_diff_density_rms 0.066
_refine_ls_extinction_method none
_refine_ls_goodness_of_fit_ref 0.983
_refine_ls_hydrogen_treatment constr
_refine_ls_matrix_type full
_refine_ls_number_parameters 286
_refine_ls_number_reflns 3734
_refine_ls_number_restraints 3
_refine_ls_restrained_S_all 0.983
_refine_ls_R_factor_all 0.0760
_refine_ls_R_factor_gt 0.0537
_refine_ls_shift/su_max 0.000
_refine_ls_shift/su_mean 0.000
_refine_ls_structure_factor_coef Fsqd
_refine_ls_weighting_details 'calc w=1/[\s^2^(Fo^2^)+(0.0574P)^2^+0.0000P] where P=(Fo^2^+2Fc^2^)/3'
_refine_ls_weighting_scheme calc
_refine_ls_wR_factor_gt 0.1164
_refine_ls_wR_factor_ref 0.1261
_reflns_number_gt 2679
_reflns_number_total 3734
_reflns_threshold_expression >2sigma(I)
_cod_data_source_file b818753n.txt
_cod_data_source_block 3
_cod_depositor_comments
;
The following automatic conversions were performed:
'_symmetry_cell_setting' value 'Triclinic' changed to 'triclinic'
according to '/home/saulius/struct/CIF-dictionaries/cif_core.dic'
dictionary named 'cif_core.dic' version 2.4.1 from 2010-06-29.

Automatic conversion script
Id: cif_fix_enum 1527 2010-12-29 10:47:43Z saulius 
;
_cod_original_sg_symbol_H-M P-1
_cod_database_code 7200601

loop_
_symmetry_equiv_pos_as_xyz
'x, y, z'
'-x, -y, -z'

loop_
_atom_site_label
_atom_site_type_symbol
_atom_site_fract_x
_atom_site_fract_y
_atom_site_fract_z
_atom_site_U_iso_or_equiv
_atom_site_adp_type
_atom_site_occupancy
_atom_site_symmetry_multiplicity
_atom_site_calc_flag
_atom_site_refinement_flags
_atom_site_disorder_assembly
_atom_site_disorder_group
Cu1 Cu 0.5000 1.0000 0.5000 0.0439(2) Uani 1 2 d S . .
N1 N 0.1302(4) 0.3363(3) -0.1961(3) 0.0391(7) Uani 1 1 d . . .
N2 N 0.2563(4) 0.4111(3) -0.2324(3) 0.0413(8) Uani 1 1 d . . .
N3 N 0.2178(4) 0.6078(2) 0.3925(2) 0.0317(7) Uani 1 1 d . . .
N4 N 0.3963(4) 0.8024(3) 0.4428(3) 0.0352(7) Uani 1 1 d . . .
N5 N 0.5776(4) 0.9893(3) 0.3473(3) 0.0356(7) Uani 1 1 d . . .
N6 N 0.7076(4) 0.9679(2) 0.2064(2) 0.0319(7) Uani 1 1 d . . .
N7 N 0.5921(4) 1.0166(3) 0.1658(3) 0.0417(8) Uani 1 1 d . . .
N8 N 0.3666(4) 0.5965(3) 0.4222(3) 0.0488(8) Uani 1 1 d . . .
C1 C 0.5198(5) 1.0277(3) 0.2546(3) 0.0409(9) Uani 1 1 d . . .
H1 H 0.4343 1.0599 0.2533 0.049 Uiso 1 1 calc R . .
C2 C 0.6974(5) 0.9533(3) 0.3144(3) 0.0385(9) Uani 1 1 d . . .
H2 H 0.7646 0.9223 0.3604 0.046 Uiso 1 1 calc R . .
C3 C 0.8125(4) 0.9340(3) 0.1297(3) 0.0380(9) Uani 1 1 d . . .
H3A H 0.8896 0.9042 0.1742 0.046 Uiso 1 1 calc R . .
H3B H 0.8765 1.0112 0.1166 0.046 Uiso 1 1 calc R . .
C4 C 0.7114(4) 0.8288(3) 0.0041(3) 0.0305(8) Uani 1 1 d . . .
C5 C 0.7558(4) 0.8340(3) -0.1038(3) 0.0383(9) Uani 1 1 d . . .
H5 H 0.8443 0.9054 -0.0983 0.046 Uiso 1 1 calc R . .
C6 C 0.6707(5) 0.7351(3) -0.2185(3) 0.0410(9) Uani 1 1 d . . .
H6 H 0.7049 0.7392 -0.2890 0.049 Uiso 1 1 calc R . .
C7 C 0.5359(5) 0.6304(3) -0.2307(3) 0.0397(9) Uani 1 1 d . . .
H7 H 0.4777 0.5645 -0.3088 0.048 Uiso 1 1 calc R . .
C8 C 0.4881(4) 0.6247(3) -0.1234(3) 0.0304(8) Uani 1 1 d . . .
C9 C 0.5756(4) 0.7234(3) -0.0075(3) 0.0302(8) Uani 1 1 d . . .
H9 H 0.5428 0.7189 0.0634 0.036 Uiso 1 1 calc R . .
C10 C 0.3446(4) 0.5139(3) -0.1352(3) 0.0317(8) Uani 1 1 d . . .
C11 C 0.1535(4) 0.4007(3) -0.0787(3) 0.0306(8) Uani 1 1 d . . .
C12 C 0.0580(4) 0.3673(3) 0.0041(3) 0.0281(7) Uani 1 1 d . . .
C13 C -0.0844(4) 0.2549(3) -0.0451(3) 0.0364(8) Uani 1 1 d . . .
H13 H -0.1191 0.2033 -0.1302 0.044 Uiso 1 1 calc R . .
C14 C -0.1736(4) 0.2212(3) 0.0344(3) 0.0388(9) Uani 1 1 d . . .
H14 H -0.2682 0.1458 0.0027 0.047 Uiso 1 1 calc R . .
C15 C -0.1233(4) 0.2985(3) 0.1602(3) 0.0350(8) Uani 1 1 d . . .
H15 H -0.1846 0.2749 0.2126 0.042 Uiso 1 1 calc R . .
C16 C 0.0185(4) 0.4119(3) 0.2099(3) 0.0302(8) Uani 1 1 d . . .
C17 C 0.1075(4) 0.4453(3) 0.1306(3) 0.0292(8) Uani 1 1 d . . .
H17 H 0.2019 0.5209 0.1624 0.035 Uiso 1 1 calc R . .
C18 C 0.0659(4) 0.4929(3) 0.3482(3) 0.0368(9) Uani 1 1 d . . .
H18A H -0.0244 0.5211 0.3639 0.044 Uiso 1 1 calc R . .
H18B H 0.0794 0.4382 0.3972 0.044 Uiso 1 1 calc R . .
C19 C 0.4695(5) 0.7161(4) 0.4520(4) 0.0491(10) Uani 1 1 d . . .
H19 H 0.5842 0.7393 0.4774 0.059 Uiso 1 1 calc R . .
C20 C 0.2359(5) 0.7305(3) 0.4038(3) 0.0357(8) Uani 1 1 d . . .
H20 H 0.1500 0.7609 0.3870 0.043 Uiso 1 1 calc R . .
Cl1 Cl 0.80774(12) 0.98817(8) 0.62335(8) 0.0438(3) Uani 1 1 d . . .
O1 O 0.2880(3) 0.51454(19) -0.03366(19) 0.0299(5) Uani 1 1 d . . .
O2 O 0.0908(5) 0.2668(3) 0.4796(3) 0.0889(11) Uani 1 1 d D . .
H2A H 0.0656 0.1851 0.4401 0.050 Uiso 1 1 d RD . .
H2B H 0.1619 0.3005 0.5511 0.050 Uiso 1 1 d RD . .

loop_
_atom_site_aniso_label
_atom_site_aniso_U_11
_atom_site_aniso_U_22
_atom_site_aniso_U_33
_atom_site_aniso_U_23
_atom_site_aniso_U_13
_atom_site_aniso_U_12
Cu1 0.0592(5) 0.0267(3) 0.0322(4) -0.0001(3) 0.0207(3) 0.0019(3)
N1 0.0386(19) 0.0329(16) 0.0338(17) 0.0049(13) 0.0051(14) 0.0066(14)
N2 0.045(2) 0.0367(17) 0.0321(17) 0.0058(14) 0.0094(15) 0.0085(15)
N3 0.0358(18) 0.0261(15) 0.0271(15) 0.0051(12) 0.0071(13) 0.0084(13)
N4 0.0364(19) 0.0282(15) 0.0321(16) 0.0034(13) 0.0097(14) 0.0066(14)
N5 0.0404(19) 0.0316(16) 0.0320(17) 0.0064(13) 0.0131(14) 0.0122(14)
N6 0.0335(17) 0.0284(15) 0.0292(16) 0.0069(12) 0.0096(13) 0.0078(13)
N7 0.044(2) 0.0480(19) 0.0433(19) 0.0217(15) 0.0143(16) 0.0245(16)
N8 0.040(2) 0.0356(18) 0.055(2) 0.0040(15) -0.0015(16) 0.0135(16)
C1 0.040(2) 0.044(2) 0.040(2) 0.0110(18) 0.0112(18) 0.0216(18)
C2 0.046(2) 0.037(2) 0.033(2) 0.0135(16) 0.0112(18) 0.0170(18)
C3 0.033(2) 0.038(2) 0.046(2) 0.0159(17) 0.0175(18) 0.0121(17)
C4 0.029(2) 0.0305(18) 0.037(2) 0.0140(15) 0.0123(16) 0.0136(15)
C5 0.034(2) 0.041(2) 0.049(2) 0.0217(18) 0.0208(18) 0.0154(17)
C6 0.050(3) 0.051(2) 0.037(2) 0.0227(19) 0.0260(19) 0.025(2)
C7 0.045(2) 0.045(2) 0.034(2) 0.0117(17) 0.0135(18) 0.0240(19)
C8 0.031(2) 0.0302(18) 0.0352(19) 0.0128(15) 0.0118(16) 0.0161(15)
C9 0.030(2) 0.0341(18) 0.0312(19) 0.0146(15) 0.0130(15) 0.0134(16)
C10 0.034(2) 0.0317(18) 0.0302(19) 0.0092(15) 0.0101(16) 0.0149(16)
C11 0.030(2) 0.0219(17) 0.035(2) 0.0085(15) 0.0015(15) 0.0085(15)
C12 0.030(2) 0.0230(16) 0.0333(19) 0.0128(14) 0.0072(15) 0.0119(15)
C13 0.034(2) 0.0277(18) 0.038(2) 0.0061(16) -0.0003(17) 0.0103(16)
C14 0.034(2) 0.0245(18) 0.047(2) 0.0085(16) 0.0073(18) 0.0030(16)
C15 0.033(2) 0.0265(17) 0.045(2) 0.0150(16) 0.0126(17) 0.0062(16)
C16 0.0285(19) 0.0246(17) 0.037(2) 0.0127(15) 0.0067(16) 0.0089(15)
C17 0.030(2) 0.0212(16) 0.0327(19) 0.0089(14) 0.0057(15) 0.0073(14)
C18 0.035(2) 0.0344(19) 0.035(2) 0.0122(16) 0.0101(17) 0.0046(16)
C19 0.032(2) 0.041(2) 0.051(3) -0.0010(19) -0.0007(19) 0.0066(19)
C20 0.038(2) 0.0293(19) 0.036(2) 0.0079(16) 0.0103(17) 0.0112(17)
Cl1 0.0431(6) 0.0393(5) 0.0377(5) 0.0068(4) 0.0034(4) 0.0111(4)
O1 0.0295(13) 0.0259(11) 0.0279(12) 0.0060(10) 0.0065(10) 0.0056(10)
O2 0.122(3) 0.093(2) 0.069(2) 0.0262(19) 0.026(2) 0.068(2)

loop_
_atom_type_symbol
_atom_type_description
_atom_type_scat_dispersion_real
_atom_type_scat_dispersion_imag
_atom_type_scat_source
C C 0.0033 0.0016 'International Tables Vol C Tables 4.2.6.8 and 6.1.1.4'
H H 0.0000 0.0000 'International Tables Vol C Tables 4.2.6.8 and 6.1.1.4'
N N 0.0061 0.0033 'International Tables Vol C Tables 4.2.6.8 and 6.1.1.4'
O O 0.0106 0.0060 'International Tables Vol C Tables 4.2.6.8 and 6.1.1.4'
Cl Cl 0.1484 0.1585 'International Tables Vol C Tables 4.2.6.8 and 6.1.1.4'
Cu Cu 0.3201 1.2651 'International Tables Vol C Tables 4.2.6.8 and 6.1.1.4'

loop_
_geom_angle_atom_site_label_1
_geom_angle_atom_site_label_2
_geom_angle_atom_site_label_3
_geom_angle
_geom_angle_site_symmetry_1
_geom_angle_site_symmetry_3
_geom_angle_publ_flag
N5 Cu1 N5 180.00 . 2_676 ?
N5 Cu1 N4 91.83(11) . . ?
N5 Cu1 N4 88.17(11) 2_676 . ?
N5 Cu1 N4 88.17(11) . 2_676 ?
N5 Cu1 N4 91.83(11) 2_676 2_676 ?
N4 Cu1 N4 180.00 . 2_676 ?
N5 Cu1 Cl1 88.06(10) . . ?
N5 Cu1 Cl1 91.94(10) 2_676 . ?
N4 Cu1 Cl1 89.13(9) . . ?
N4 Cu1 Cl1 90.87(9) 2_676 . ?
C11 N1 N2 106.3(3) . . ?
C10 N2 N1 106.8(3) . . ?
C20 N3 N8 110.5(3) . . ?
C20 N3 C18 129.1(3) . . ?
N8 N3 C18 120.3(3) . . ?
C20 N4 C19 103.5(3) . . ?
C20 N4 Cu1 126.8(2) . . ?
C19 N4 Cu1 129.1(3) . . ?
C2 N5 C1 103.1(3) . . ?
C2 N5 Cu1 131.7(3) . . ?
C1 N5 Cu1 125.1(2) . . ?
C2 N6 N7 109.6(3) . . ?
C2 N6 C3 129.9(3) . . ?
N7 N6 C3 120.5(3) . . ?
C1 N7 N6 102.2(3) . . ?
C19 N8 N3 102.6(3) . . ?
N7 C1 N5 115.1(3) . . ?
N7 C1 H1 122.4 . . ?
N5 C1 H1 122.4 . . ?
N6 C2 N5 109.9(3) . . ?
N6 C2 H2 125.0 . . ?
N5 C2 H2 125.0 . . ?
N6 C3 C4 111.5(3) . . ?
N6 C3 H3A 109.3 . . ?
C4 C3 H3A 109.3 . . ?
N6 C3 H3B 109.3 . . ?
C4 C3 H3B 109.3 . . ?
H3A C3 H3B 108.0 . . ?
C9 C4 C5 118.2(3) . . ?
C9 C4 C3 121.7(3) . . ?
C5 C4 C3 120.0(3) . . ?
C6 C5 C4 121.0(3) . . ?
C6 C5 H5 119.5 . . ?
C4 C5 H5 119.5 . . ?
C7 C6 C5 121.0(3) . . ?
C7 C6 H6 119.5 . . ?
C5 C6 H6 119.5 . . ?
C6 C7 C8 118.7(3) . . ?
C6 C7 H7 120.6 . . ?
C8 C7 H7 120.6 . . ?
C9 C8 C7 120.1(3) . . ?
C9 C8 C10 120.6(3) . . ?
C7 C8 C10 119.2(3) . . ?
C8 C9 C4 120.9(3) . . ?
C8 C9 H9 119.6 . . ?
C4 C9 H9 119.6 . . ?
N2 C10 O1 111.9(3) . . ?
N2 C10 C8 128.9(3) . . ?
O1 C10 C8 119.2(3) . . ?
N1 C11 O1 111.5(3) . . ?
N1 C11 C12 128.9(3) . . ?
O1 C11 C12 119.6(3) . . ?
C17 C12 C13 120.2(3) . . ?
C17 C12 C11 120.8(3) . . ?
C13 C12 C11 118.9(3) . . ?
C14 C13 C12 119.0(3) . . ?
C14 C13 H13 120.5 . . ?
C12 C13 H13 120.5 . . ?
C15 C14 C13 120.5(3) . . ?
C15 C14 H14 119.7 . . ?
C13 C14 H14 119.7 . . ?
C14 C15 C16 120.7(3) . . ?
C14 C15 H15 119.6 . . ?
C16 C15 H15 119.6 . . ?
C17 C16 C15 118.7(3) . . ?
C17 C16 C18 123.2(3) . . ?
C15 C16 C18 118.1(3) . . ?
C16 C17 C12 120.8(3) . . ?
C16 C17 H17 119.6 . . ?
C12 C17 H17 119.6 . . ?
N3 C18 C16 114.3(3) . . ?
N3 C18 H18A 108.7 . . ?
C16 C18 H18A 108.7 . . ?
N3 C18 H18B 108.7 . . ?
C16 C18 H18B 108.7 . . ?
H18A C18 H18B 107.6 . . ?
N8 C19 N4 114.6(4) . . ?
N8 C19 H19 122.7 . . ?
N4 C19 H19 122.7 . . ?
N4 C20 N3 108.9(3) . . ?
N4 C20 H20 125.6 . . ?
N3 C20 H20 125.6 . . ?
C10 O1 C11 103.5(2) . . ?
H2A O2 H2B 117.1 . . ?

loop_
_geom_bond_atom_site_label_1
_geom_bond_atom_site_label_2
_geom_bond_distance
_geom_bond_site_symmetry_2
_geom_bond_publ_flag
Cu1 N5 1.998(3) . ?
Cu1 N5 1.998(3) 2_676 ?
Cu1 N4 2.030(3) . ?
Cu1 N4 2.030(3) 2_676 ?
Cu1 Cl1 2.8710(15) . ?
N1 C11 1.294(4) . ?
N1 N2 1.405(4) . ?
N2 C10 1.284(4) . ?
N3 C20 1.331(4) . ?
N3 N8 1.344(4) . ?
N3 C18 1.458(4) . ?
N4 C20 1.325(4) . ?
N4 C19 1.342(4) . ?
N5 C2 1.322(4) . ?
N5 C1 1.336(4) . ?
N6 C2 1.321(4) . ?
N6 N7 1.362(4) . ?
N6 C3 1.457(4) . ?
N7 C1 1.304(4) . ?
N8 C19 1.308(5) . ?
C1 H1 0.9300 . ?
C2 H2 0.9300 . ?
C3 C4 1.502(5) . ?
C3 H3A 0.9700 . ?
C3 H3B 0.9700 . ?
C4 C9 1.385(4) . ?
C4 C5 1.389(4) . ?
C5 C6 1.375(5) . ?
C5 H5 0.9300 . ?
C6 C7 1.374(5) . ?
C6 H6 0.9300 . ?
C7 C8 1.397(4) . ?
C7 H7 0.9300 . ?
C8 C9 1.385(4) . ?
C8 C10 1.461(5) . ?
C9 H9 0.9300 . ?
C10 O1 1.360(4) . ?
C11 O1 1.366(4) . ?
C11 C12 1.449(5) . ?
C12 C17 1.388(4) . ?
C12 C13 1.392(4) . ?
C13 C14 1.384(5) . ?
C13 H13 0.9300 . ?
C14 C15 1.379(5) . ?
C14 H14 0.9300 . ?
C15 C16 1.395(4) . ?
C15 H15 0.9300 . ?
C16 C17 1.379(4) . ?
C16 C18 1.511(4) . ?
C17 H17 0.9300 . ?
C18 H18A 0.9700 . ?
C18 H18B 0.9700 . ?
C19 H19 0.9300 . ?
C20 H20 0.9300 . ?
O2 H2A 0.8562 . ?
O2 H2B 0.8415 . ?

loop_
_geom_torsion_atom_site_label_1
_geom_torsion_atom_site_label_2
_geom_torsion_atom_site_label_3
_geom_torsion_atom_site_label_4
_geom_torsion
_geom_torsion_site_symmetry_1
_geom_torsion_site_symmetry_2
_geom_torsion_site_symmetry_3
_geom_torsion_site_symmetry_4
_geom_torsion_publ_flag
C11 N1 N2 C10 -0.2(4) . . . . ?
N5 Cu1 N4 C20 -110.7(3) . . . . ?
N5 Cu1 N4 C20 69.3(3) 2_676 . . . ?
N4 Cu1 N4 C20 46(100) 2_676 . . . ?
Cl1 Cu1 N4 C20 161.2(3) . . . . ?
N5 Cu1 N4 C19 79.8(3) . . . . ?
N5 Cu1 N4 C19 -100.2(3) 2_676 . . . ?
N4 Cu1 N4 C19 -123(100) 2_676 . . . ?
Cl1 Cu1 N4 C19 -8.3(3) . . . . ?
N5 Cu1 N5 C2 -164(100) 2_676 . . . ?
N4 Cu1 N5 C2 -72.5(3) . . . . ?
N4 Cu1 N5 C2 107.5(3) 2_676 . . . ?
Cl1 Cu1 N5 C2 16.6(3) . . . . ?
N5 Cu1 N5 C1 21(100) 2_676 . . . ?
N4 Cu1 N5 C1 112.1(3) . . . . ?
N4 Cu1 N5 C1 -67.9(3) 2_676 . . . ?
Cl1 Cu1 N5 C1 -158.8(3) . . . . ?
C2 N6 N7 C1 0.0(4) . . . . ?
C3 N6 N7 C1 176.8(3) . . . . ?
C20 N3 N8 C19 0.7(4) . . . . ?
C18 N3 N8 C19 177.5(3) . . . . ?
N6 N7 C1 N5 -0.6(4) . . . . ?
C2 N5 C1 N7 1.0(4) . . . . ?
Cu1 N5 C1 N7 177.5(2) . . . . ?
N7 N6 C2 N5 0.6(4) . . . . ?
C3 N6 C2 N5 -175.8(3) . . . . ?
C1 N5 C2 N6 -0.9(4) . . . . ?
Cu1 N5 C2 N6 -177.1(2) . . . . ?
C2 N6 C3 C4 115.0(4) . . . . ?
N7 N6 C3 C4 -61.1(4) . . . . ?
N6 C3 C4 C9 -40.5(4) . . . . ?
N6 C3 C4 C5 141.2(3) . . . . ?
C9 C4 C5 C6 -2.1(5) . . . . ?
C3 C4 C5 C6 176.3(3) . . . . ?
C4 C5 C6 C7 2.1(5) . . . . ?
C5 C6 C7 C8 -1.1(5) . . . . ?
C6 C7 C8 C9 0.1(5) . . . . ?
C6 C7 C8 C10 179.8(3) . . . . ?
C7 C8 C9 C4 -0.1(5) . . . . ?
C10 C8 C9 C4 -179.8(3) . . . . ?
C5 C4 C9 C8 1.1(5) . . . . ?
C3 C4 C9 C8 -177.3(3) . . . . ?
N1 N2 C10 O1 0.3(4) . . . . ?
N1 N2 C10 C8 -178.2(3) . . . . ?
C9 C8 C10 N2 -175.4(3) . . . . ?
C7 C8 C10 N2 4.9(5) . . . . ?
C9 C8 C10 O1 6.2(5) . . . . ?
C7 C8 C10 O1 -173.6(3) . . . . ?
N2 N1 C11 O1 -0.1(4) . . . . ?
N2 N1 C11 C12 179.7(3) . . . . ?
N1 C11 C12 C17 176.1(3) . . . . ?
O1 C11 C12 C17 -4.2(5) . . . . ?
N1 C11 C12 C13 -3.5(5) . . . . ?
O1 C11 C12 C13 176.2(3) . . . . ?
C17 C12 C13 C14 -1.1(5) . . . . ?
C11 C12 C13 C14 178.5(3) . . . . ?
C12 C13 C14 C15 0.7(5) . . . . ?
C13 C14 C15 C16 -0.2(5) . . . . ?
C14 C15 C16 C17 0.1(5) . . . . ?
C14 C15 C16 C18 179.4(3) . . . . ?
C15 C16 C17 C12 -0.5(5) . . . . ?
C18 C16 C17 C12 -179.8(3) . . . . ?
C13 C12 C17 C16 1.0(5) . . . . ?
C11 C12 C17 C16 -178.6(3) . . . . ?
C20 N3 C18 C16 94.9(4) . . . . ?
N8 N3 C18 C16 -81.3(4) . . . . ?
C17 C16 C18 N3 -2.0(5) . . . . ?
C15 C16 C18 N3 178.6(3) . . . . ?
N3 N8 C19 N4 -0.2(4) . . . . ?
C20 N4 C19 N8 -0.4(4) . . . . ?
Cu1 N4 C19 N8 171.0(2) . . . . ?
C19 N4 C20 N3 0.8(4) . . . . ?
Cu1 N4 C20 N3 -170.9(2) . . . . ?
N8 N3 C20 N4 -0.9(4) . . . . ?
C18 N3 C20 N4 -177.4(3) . . . . ?
N2 C10 O1 C11 -0.4(4) . . . . ?
C8 C10 O1 C11 178.3(3) . . . . ?
N1 C11 O1 C10 0.3(4) . . . . ?
C12 C11 O1 C10 -179.5(3) . . . . ?
